data_4021208
loop_
_publ_author_name
'Gregory R. Dake'
'Micha\"el D. B. Fenster'
'M\'elissa Fleury'
'Brian O. Patrick'

_publ_section_title
;
 Investigations of \a-Siloxy-Epoxide Ring Expansions
 Forming 1-Azaspirocyclic Ketones
;
_journal_name_full 'Journal of Organic Chemistry'
_journal_page_first 5676
_journal_page_last 5683
_journal_paper_doi 10.1021/jo049356+
_journal_volume 69
_journal_year 2004
_chemical_formula_moiety 'C23 H24 N2 O7 S '
_chemical_formula_sum 'C23 H24 N2 O7 S'
_chemical_formula_weight 472.51
_space_group_IT_number 14
_symmetry_cell_setting monoclinic
_symmetry_space_group_name_Hall '-P 2yn'
_symmetry_space_group_name_H-M 'P 1 21/n 1'
_cell_angle_alpha 90
_cell_angle_beta 96.428(4)
_cell_angle_gamma 90
_cell_formula_units_Z 4
_cell_length_a 7.6587(6)
_cell_length_b 13.4467(8)
_cell_length_c 21.746(2)
_cell_measurement_temperature 173.2
_cell_volume 2225.5(3)
_diffrn_ambient_temperature 173.2
_exptl_crystal_density_diffrn 1.410
_cod_original_sg_symbol_H-M 'P 21/n'
_cod_original_formula_sum 'C23 H24 N2 O7 S '
_cod_database_code 4021208

loop_
_symmetry_equiv_pos_as_xyz
'  +x,  +y,  +z'
1/2-x,1/2+y,1/2-z
'  -x,  -y,  -z'
1/2+x,1/2-y,1/2+z

loop_
_atom_site_label
_atom_site_fract_x
_atom_site_fract_y
_atom_site_fract_z
_atom_site_U_iso_or_equiv
_atom_site_occupancy
_atom_site_refinement_flags
_atom_site_adp_type
_atom_site_calc_flag
_atom_site_calc_attached_atom
S(12) 0.8320(1) 0.29807(6) 0.67594(4) 0.0228(2) 1.000 . Uani d ?
O(11) 0.9206(3) 0.1966(2) 0.5364(1) 0.0273(6) 1.000 . Uani d ?
O(13) 0.9878(3) 0.2447(2) 0.6652(1) 0.0283(7) 1.000 . Uani d ?
O(14) 0.7830(3) 0.3002(2) 0.7380(1) 0.0345(7) 1.000 . Uani d ?
O(22) 0.5628(3) 0.2040(2) 0.49697(9) 0.0208(6) 1.000 . Uani d ?
O(24) 0.6527(3) 0.0779(2) 0.4398(1) 0.0344(7) 1.000 . Uani d ?
O(32) 0.6920(6) 0.5440(3) 0.2750(2) 0.102(2) 1.000 P Uani d ?
O(33) 0.7891(3) 0.4312(2) 0.2177(1) 0.0456(9) 1.000 P Uani d ?
N(1) 0.6712(3) 0.2548(2) 0.6266(1) 0.0195(7) 1.000 . Uani d ?
N(31) 0.7281(4) 0.4580(3) 0.2646(1) 0.043(1) 1.000 . Uani d ?
C(2) 0.6895(4) 0.1542(2) 0.6010(1) 0.0174(8) 1.000 . Uani d ?
C(3) 0.5382(4) 0.1382(2) 0.5483(1) 0.0197(8) 1.000 . Uani d ?
C(4) 0.3584(4) 0.1624(3) 0.5670(2) 0.0263(9) 1.000 . Uani d ?
C(5) 0.3552(4) 0.2693(3) 0.5905(2) 0.030(1) 1.000 . Uani d ?
C(6) 0.4956(4) 0.2815(3) 0.6447(2) 0.0272(9) 1.000 . Uani d ?
C(7) 0.8638(4) 0.1387(3) 0.5716(1) 0.0220(9) 1.000 . Uani d ?
C(8) 0.9399(4) 0.0390(3) 0.5918(2) 0.030(1) 1.000 . Uani d ?
C(9) 0.7971(5) -0.0146(3) 0.6218(2) 0.034(1) 1.000 . Uani d ?
C(10) 0.6907(4) 0.0684(2) 0.6483(2) 0.0242(9) 1.000 . Uani d ?
C(15) 0.8429(4) 0.4218(2) 0.6507(1) 0.0226(9) 1.000 . Uani d ?
C(16) 0.8220(5) 0.4988(3) 0.6910(2) 0.031(1) 1.000 . Uani d ?
C(17) 0.8269(5) 0.5955(3) 0.6707(2) 0.033(1) 1.000 . Uani d ?
C(18) 0.8539(4) 0.6177(3) 0.6102(2) 0.0260(9) 1.000 . Uani d ?
C(19) 0.8744(5) 0.5386(3) 0.5699(2) 0.034(1) 1.000 . Uani d ?
C(20) 0.8689(5) 0.4412(3) 0.5895(2) 0.031(1) 1.000 . Uani d ?
C(21) 0.8575(5) 0.7233(3) 0.5881(2) 0.036(1) 1.000 . Uani d ?
C(23) 0.6234(4) 0.1652(3) 0.4467(1) 0.0220(9) 1.000 . Uani d ?
C(25) 0.6492(4) 0.2437(3) 0.4001(1) 0.0216(8) 1.000 . Uani d ?
C(26) 0.6877(5) 0.2133(3) 0.3421(2) 0.0289(9) 1.000 . Uani d ?
C(27) 0.7145(4) 0.2838(3) 0.2970(2) 0.033(1) 1.000 . Uani d ?
C(28) 0.6994(4) 0.3821(3) 0.3117(2) 0.028(1) 1.000 . Uani d ?
C(29) 0.6630(5) 0.4151(3) 0.3698(2) 0.037(1) 1.000 . Uani d ?
C(30) 0.6372(5) 0.3440(3) 0.4137(2) 0.030(1) 1.000 . Uani d ?
H(1) 0.5405 0.0695 0.5345 0.025 1.000 . Uiso c ?
H(2) 0.2706 0.1538 0.5313 0.032 1.000 . Uiso c ?
H(3) 0.3330 0.1166 0.6001 0.032 1.000 . Uiso c ?
H(4) 0.3784 0.3153 0.5572 0.035 1.000 . Uiso c ?
H(5) 0.2398 0.2842 0.6036 0.035 1.000 . Uiso c ?
H(6) 0.4688 0.2382 0.6785 0.033 1.000 . Uiso c ?
H(7) 0.4979 0.3510 0.6586 0.033 1.000 . Uiso c ?
H(8) 0.9749 0.0016 0.5570 0.037 1.000 . Uiso c ?
H(9) 1.0442 0.0485 0.6229 0.037 1.000 . Uiso c ?
H(10) 0.7221 -0.0526 0.5902 0.042 1.000 . Uiso c ?
H(11) 0.8466 -0.0598 0.6542 0.042 1.000 . Uiso c ?
H(12) 0.7480 0.0894 0.6889 0.029 1.000 . Uiso c ?
H(13) 0.5710 0.0464 0.6524 0.029 1.000 . Uiso c ?
H(14) 0.8064 0.4845 0.7342 0.037 1.000 . Uiso c ?
H(15) 0.8073 0.6499 0.6988 0.038 1.000 . Uiso c ?
H(16) 0.8949 0.5519 0.5273 0.044 1.000 . Uiso c ?
H(17) 0.8819 0.3873 0.5604 0.039 1.000 . Uiso c ?
H(34) 0.9410 0.7294 0.5579 0.046 1.000 . Uiso c ?
H(35) 0.8909 0.7665 0.6236 0.046 1.000 . Uiso c ?
H(36) 0.7391 0.7412 0.5691 0.046 1.000 . Uiso c ?
H(37) 0.6919 0.1424 0.3324 0.035 1.000 . Uiso c ?
H(38) 0.7465 0.2629 0.2562 0.040 1.000 . Uiso c ?
H(39) 0.6598 0.4860 0.3797 0.044 1.000 . Uiso c ?
H(40) 0.6076 0.3643 0.4546 0.038 1.000 . Uiso c ?

loop_
_atom_site_aniso_label
_atom_site_aniso_U_11
_atom_site_aniso_U_22
_atom_site_aniso_U_33
_atom_site_aniso_U_12
_atom_site_aniso_U_13
_atom_site_aniso_U_23
S(12) 0.0314(4) 0.0225(5) 0.0147(4) -0.0024(3) 0.0028(3) -0.0002(3)
O(11) 0.022(1) 0.041(2) 0.020(1) -0.003(1) 0.0076(9) 0.004(1)
O(13) 0.027(1) 0.030(1) 0.027(1) 0.001(1) -0.0029(9) -0.001(1)
O(14) 0.056(2) 0.034(2) 0.015(1) -0.004(1) 0.009(1) 0.002(1)
O(22) 0.025(1) 0.023(1) 0.016(1) 0.0012(9) 0.0054(8) 0.005(1)
O(24) 0.049(2) 0.026(2) 0.030(1) -0.005(1) 0.015(1) -0.005(1)
O(32) 0.170(4) 0.069(3) 0.085(3) 0.067(3) 0.090(3) 0.053(2)
O(33) 0.052(2) 0.068(2) 0.019(1) -0.009(1) 0.013(1) 0.008(1)
N(1) 0.022(1) 0.019(1) 0.018(1) 0.000(1) 0.005(1) -0.004(1)
N(31) 0.045(2) 0.056(2) 0.030(2) 0.015(2) 0.018(1) 0.019(2)
C(2) 0.020(1) 0.018(2) 0.015(1) 0.000(1) 0.006(1) 0.001(1)
C(3) 0.022(2) 0.019(2) 0.019(2) -0.002(1) 0.004(1) 0.003(1)
C(4) 0.020(2) 0.031(2) 0.029(2) -0.004(1) 0.008(1) 0.005(2)
C(5) 0.021(2) 0.035(2) 0.035(2) 0.006(1) 0.011(1) 0.007(2)
C(6) 0.029(2) 0.025(2) 0.031(2) 0.004(1) 0.015(1) 0.000(2)
C(7) 0.019(2) 0.030(2) 0.017(2) -0.001(1) 0.003(1) -0.005(1)
C(8) 0.028(2) 0.029(2) 0.033(2) 0.006(1) 0.009(1) -0.003(2)
C(9) 0.040(2) 0.020(2) 0.041(2) 0.004(2) 0.008(2) 0.004(2)
C(10) 0.031(2) 0.021(2) 0.022(2) 0.002(1) 0.007(1) 0.006(1)
C(15) 0.029(2) 0.020(2) 0.019(2) -0.004(1) 0.005(1) -0.001(1)
C(16) 0.046(2) 0.030(2) 0.019(2) -0.007(2) 0.006(1) -0.005(1)
C(17) 0.045(2) 0.024(2) 0.029(2) -0.003(2) 0.005(2) -0.009(2)
C(18) 0.019(2) 0.026(2) 0.032(2) -0.002(1) 0.002(1) -0.001(2)
C(19) 0.048(2) 0.029(2) 0.028(2) 0.000(2) 0.016(2) 0.003(2)
C(20) 0.049(2) 0.025(2) 0.023(2) -0.003(2) 0.015(2) -0.004(2)
C(21) 0.034(2) 0.025(2) 0.049(2) -0.001(1) 0.002(2) 0.005(2)
C(23) 0.019(2) 0.028(2) 0.020(2) -0.004(1) 0.003(1) -0.004(1)
C(25) 0.019(2) 0.030(2) 0.016(2) -0.003(1) 0.001(1) -0.001(1)
C(26) 0.035(2) 0.034(2) 0.018(2) -0.009(2) 0.005(1) -0.006(2)
C(27) 0.034(2) 0.051(3) 0.014(2) -0.008(2) 0.004(1) -0.002(2)
C(28) 0.027(2) 0.042(2) 0.018(2) 0.004(1) 0.007(1) 0.010(2)
C(29) 0.052(2) 0.030(2) 0.033(2) 0.011(2) 0.023(2) 0.008(2)
C(30) 0.039(2) 0.034(2) 0.020(2) 0.006(2) 0.012(1) 0.004(2)

loop_
_geom_bond_atom_site_label_1
_geom_bond_atom_site_label_2
_geom_bond_distance
_geom_bond_site_symmetry_1
_geom_bond_site_symmetry_2
_geom_bond_publ_flag
S(12) O(13) 1.434(2) . . yes
S(12) O(14) 1.440(2) . . yes
S(12) N(1) 1.646(3) . . yes
S(12) C(15) 1.757(3) . . yes
O(11) C(7) 1.207(4) . . yes
O(22) C(3) 1.454(4) . . yes
O(22) C(23) 1.340(4) . . yes
O(24) C(23) 1.207(4) . . yes
O(32) N(31) 1.217(5) . . yes
O(33) N(31) 1.222(4) . . yes
N(1) C(2) 1.476(4) . . yes
N(1) C(6) 1.487(4) . . yes
N(31) C(28) 1.479(4) . . yes
C(2) C(3) 1.550(4) . . yes
C(2) C(7) 1.557(4) . . yes
C(2) C(10) 1.545(4) . . yes
C(3) C(4) 1.514(4) . . yes
C(3) H(1) 0.97 . . no
C(4) C(5) 1.527(5) . . yes
C(4) H(2) 0.98 . . no
C(4) H(3) 0.98 . . no
C(5) C(6) 1.513(5) . . yes
C(5) H(4) 0.98 . . no
C(5) H(5) 0.98 . . no
C(6) H(6) 0.98 . . no
C(6) H(7) 0.98 . . no
C(7) C(8) 1.508(5) . . yes
C(8) C(9) 1.516(5) . . yes
C(8) H(8) 0.97 . . no
C(8) H(9) 1.00 . . no
C(9) C(10) 1.531(5) . . yes
C(9) H(10) 0.99 . . no
C(9) H(11) 0.98 . . no
C(10) H(12) 0.98 . . no
C(10) H(13) 0.98 . . no
C(15) C(16) 1.377(5) . . yes
C(15) C(20) 1.394(4) . . yes
C(16) C(17) 1.375(5) . . yes
C(16) H(14) 0.98 . . no
C(17) C(18) 1.388(5) . . yes
C(17) H(15) 0.98 . . no
C(18) C(19) 1.397(5) . . yes
C(18) C(21) 1.499(5) . . yes
C(19) C(20) 1.379(5) . . yes
C(19) H(16) 0.97 . . no
C(20) H(17) 0.97 . . no
C(21) H(34) 0.97 . . no
C(21) H(35) 0.98 . . no
C(21) H(36) 0.98 . . no
C(23) C(25) 1.493(5) . . yes
C(25) C(26) 1.387(4) . . yes
C(25) C(30) 1.387(5) . . yes
C(26) C(27) 1.396(5) . . yes
C(26) H(37) 0.98 . . no
C(27) C(28) 1.368(5) . . yes
C(27) H(38) 0.99 . . no
C(28) C(29) 1.398(5) . . yes
C(29) C(30) 1.380(5) . . yes
C(29) H(39) 0.98 . . no
C(30) H(40) 0.98 . . no
